data_1575162
loop_
_publ_author_name
'Li, Huan'
'Zhou, Qi'
'Hou, Tianjiao'
'Yi, Zhenxin'
'Wang, Guixiang'
'Zhu, Long'
'Gao, Yuan'
'Zhang, Yu'
'Luo, Jun'

_publ_section_title
;
 Impact of stereochemistry in 3D energetic materials science: a case based
 on peripheral editing of the 2,4,10-trioxaadamantane backbone.
;
_journal_issue 34
_journal_name_full 'Chemical science'
_journal_page_first 15587
_journal_page_last 15596
_journal_paper_doi 10.1039/d5sc02800k
_journal_volume 16
_journal_year 2025
_chemical_formula_moiety 'C7 H7 N3 O12'
_chemical_formula_sum 'C7 H7 N3 O12'
_chemical_formula_weight 325.16
_space_group_crystal_system monoclinic
_space_group_IT_number 14
_space_group_name_Hall '-P 2ybc'
_space_group_name_H-M_alt 'P 1 21/c 1'
_atom_sites_solution_hydrogens geom
_atom_sites_solution_primary dual
_audit_creation_date 2022-08-01
_audit_creation_method
;
Olex2 1.3
(compiled 2020.11.12 svn.r5f609507 for OlexSys, GUI svn.r6408)
;
_audit_update_record
;
2025-02-19 deposited with the CCDC.	2025-07-21 downloaded from the CCDC.
;
_cell_angle_alpha 90
_cell_angle_beta 101.351(9)
_cell_angle_gamma 90
_cell_formula_units_Z 4
_cell_length_a 8.730(7)
_cell_length_b 8.696(7)
_cell_length_c 15.978(13)
_cell_measurement_reflns_used 4762
_cell_measurement_temperature 296.15
_cell_measurement_theta_max 26.775
_cell_measurement_theta_min 2.380
_cell_volume 1189.3(17)
_computing_cell_refinement 'SAINT v8.34A (Bruker, 2013)'
_computing_data_reduction 'SAINT v8.34A (Bruker, 2013)'
_computing_molecular_graphics 'Olex2 1.3 (Dolomanov et al., 2009)'
_computing_publication_material 'Olex2 1.3 (Dolomanov et al., 2009)'
_computing_structure_refinement 'SHELXL 2018/3 (Sheldrick, 2015)'
_computing_structure_solution 'SHELXT 2018/2 (Sheldrick, 2018)'
_diffrn_ambient_temperature 296.15
_diffrn_measured_fraction_theta_full 0.999
_diffrn_measured_fraction_theta_max 0.921
_diffrn_measurement_device_type 'CCD area detector'
_diffrn_measurement_method 'phi and omega scans'
_diffrn_radiation_monochromator graphite
_diffrn_radiation_type MoK\a
_diffrn_radiation_wavelength 0.71073
_diffrn_reflns_av_R_equivalents 0.0450
_diffrn_reflns_av_unetI/netI 0.0330
_diffrn_reflns_Laue_measured_fraction_full 0.999
_diffrn_reflns_Laue_measured_fraction_max 0.921
_diffrn_reflns_limit_h_max 11
_diffrn_reflns_limit_h_min -11
_diffrn_reflns_limit_k_max 10
_diffrn_reflns_limit_k_min -11
_diffrn_reflns_limit_l_max 20
_diffrn_reflns_limit_l_min -20
_diffrn_reflns_number 8955
_diffrn_reflns_point_group_measured_fraction_full 0.999
_diffrn_reflns_point_group_measured_fraction_max 0.921
_diffrn_reflns_theta_full 25.242
_diffrn_reflns_theta_max 27.221
_diffrn_reflns_theta_min 2.379
_diffrn_source_current 20.0
_diffrn_source_power 0.9
_diffrn_source_voltage 45.0
_exptl_absorpt_coefficient_mu 0.179
_exptl_absorpt_correction_type none
_exptl_crystal_colour 'clear light colourless'
_exptl_crystal_colour_lustre clear
_exptl_crystal_colour_modifier light
_exptl_crystal_colour_primary colourless
_exptl_crystal_density_diffrn 1.816
_exptl_crystal_description block
_exptl_crystal_F_000 664
_exptl_crystal_size_max 0.14
_exptl_crystal_size_mid 0.12
_exptl_crystal_size_min 0.12
_refine_diff_density_max 0.284
_refine_diff_density_min -0.219
_refine_diff_density_rms 0.044
_refine_ls_extinction_coef 0.022(2)
_refine_ls_extinction_expression Fc^*^=kFc[1+0.001xFc^2^\l^3^/sin(2\q)]^-1/4^
_refine_ls_extinction_method 'SHELXL-2018/3 (Sheldrick 2018)'
_refine_ls_goodness_of_fit_ref 1.050
_refine_ls_hydrogen_treatment constr
_refine_ls_matrix_type full
_refine_ls_number_parameters 200
_refine_ls_number_reflns 2451
_refine_ls_number_restraints 0
_refine_ls_restrained_S_all 1.050
_refine_ls_R_factor_all 0.0411
_refine_ls_R_factor_gt 0.0352
_refine_ls_shift/su_max 0.000
_refine_ls_shift/su_mean 0.000
_refine_ls_structure_factor_coef Fsqd
_refine_ls_weighting_details 'w=1/[\s^2^(Fo^2^)+(0.0441P)^2^+0.3324P] where P=(Fo^2^+2Fc^2^)/3'
_refine_ls_weighting_scheme calc
_refine_ls_wR_factor_gt 0.0903
_refine_ls_wR_factor_ref 0.0946
_reflns_Friedel_coverage 0.000
_reflns_number_gt 2093
_reflns_number_total 2451
_reflns_threshold_expression 'I > 2\s(I)'
_cod_data_source_file d5sc02800k2.cif
_cod_data_source_block y
_cod_depositor_comments 'Adding full bibliography for 1575161--1575167.cif.'
_cod_original_cell_volume 1189.4(16)
_cod_database_code 1575162
_shelx_shelxl_version_number 2018/3
_shelx_space_group_comment
;
The symmetry employed for this shelxl refinement is uniquely defined
by the following loop, which should always be used as a source of
symmetry information in preference to the above space-group names.
They are only intended as comments.
;
_shelx_estimated_absorpt_t_max 0.979
_shelx_estimated_absorpt_t_min 0.975
_olex2_refinement_description
;
1. Fixed Uiso
 At 1.2 times of:
  All C(H) groups
2.a Ternary CH refined with riding coordinates:
 C4(H4), C5(H5), C3(H3), C7(H7), C6(H6), C2(H2), C1(H1)
;
_smtbx_masks_void_probe_radius 1.2
_smtbx_masks_void_truncation_radius 1.2
_olex2_submission_special_instructions 'No special instructions were received'

loop_
_space_group_symop_operation_xyz
'x, y, z'
'-x, y+1/2, -z+1/2'
'-x, -y, -z'
'x, -y-1/2, z-1/2'

loop_
_atom_site_label
_atom_site_type_symbol
_atom_site_fract_x
_atom_site_fract_y
_atom_site_fract_z
_atom_site_U_iso_or_equiv
_atom_site_adp_type
_atom_site_occupancy
_atom_site_site_symmetry_order
_atom_site_calc_flag
_atom_site_refinement_flags_posn
_atom_site_refinement_flags_adp
_atom_site_refinement_flags_occupancy
_atom_site_disorder_assembly
_atom_site_disorder_group
O7 O 0.33992(11) 0.16873(11) 0.48483(6) 0.0327(2) Uani 1 1 d . . . . .
O2 O -0.03233(11) 0.37370(11) 0.42549(6) 0.0327(2) Uani 1 1 d . . . . .
O3 O -0.03085(11) 0.16495(11) 0.33436(6) 0.0341(3) Uani 1 1 d . . . . .
O10 O 0.37494(11) 0.23980(13) 0.31544(6) 0.0384(3) Uani 1 1 d . . . . .
O1 O -0.00818(11) 0.41401(12) 0.28573(6) 0.0370(3) Uani 1 1 d . . . . .
O4 O 0.17322(13) 0.62135(11) 0.40199(7) 0.0411(3) Uani 1 1 d . . . . .
O6 O 0.35215(15) 0.63427(15) 0.52415(9) 0.0556(3) Uani 1 1 d . . . . .
O5 O 0.20722(19) 0.83126(13) 0.47685(10) 0.0665(4) Uani 1 1 d . . . . .
N3 N 0.44367(15) 0.13930(15) 0.26442(9) 0.0411(3) Uani 1 1 d . . . . .
O11 O 0.58217(14) 0.14929(16) 0.27874(10) 0.0640(4) Uani 1 1 d . . . . .
O8 O 0.27047(17) 0.13914(19) 0.61202(8) 0.0668(4) Uani 1 1 d . . . . .
O12 O 0.36096(16) 0.05825(17) 0.21524(10) 0.0717(4) Uani 1 1 d . . . . .
N1 N 0.25334(17) 0.70140(15) 0.47508(10) 0.0450(4) Uani 1 1 d . . . . .
O9 O 0.51201(16) 0.1233(2) 0.60031(9) 0.0727(5) Uani 1 1 d . . . . .
N2 N 0.37566(17) 0.14121(16) 0.57405(8) 0.0436(3) Uani 1 1 d . . . . .
C4 C 0.13316(15) 0.36403(15) 0.45677(8) 0.0274(3) Uani 1 1 d . . . . .
H4 H 0.159770 0.400449 0.515894 0.033 Uiso 1 1 calc R U . . .
C5 C 0.17592(15) 0.19388(15) 0.45179(8) 0.0269(3) Uani 1 1 d . . . . .
H5 H 0.114584 0.133009 0.485004 0.032 Uiso 1 1 calc R U . . .
C3 C 0.21638(15) 0.46091(15) 0.39956(9) 0.0288(3) Uani 1 1 d . . . . .
H3 H 0.329892 0.448695 0.416258 0.035 Uiso 1 1 calc R U . . .
C7 C 0.20654(15) 0.24326(16) 0.29679(8) 0.0302(3) Uani 1 1 d . . . . .
H7 H 0.167606 0.209503 0.237926 0.036 Uiso 1 1 calc R U . . .
C6 C 0.13574(15) 0.14341(15) 0.35834(9) 0.0288(3) Uani 1 1 d . . . . .
H6 H 0.162999 0.035076 0.352787 0.035 Uiso 1 1 calc R U . . .
C2 C 0.15936(16) 0.41022(16) 0.30718(9) 0.0316(3) Uani 1 1 d . . . . .
H2 H 0.203577 0.476816 0.268502 0.038 Uiso 1 1 calc R U . . .
C1 C -0.07340(16) 0.31993(17) 0.34091(9) 0.0343(3) Uani 1 1 d . . . . .
H1 H -0.187310 0.326562 0.323627 0.041 Uiso 1 1 calc R U . . .

loop_
_atom_site_aniso_label
_atom_site_aniso_U_11
_atom_site_aniso_U_22
_atom_site_aniso_U_33
_atom_site_aniso_U_23
_atom_site_aniso_U_13
_atom_site_aniso_U_12
O7 0.0335(5) 0.0368(5) 0.0275(5) 0.0048(4) 0.0056(4) 0.0056(4)
O2 0.0278(5) 0.0317(5) 0.0413(6) -0.0023(4) 0.0134(4) 0.0020(4)
O3 0.0266(5) 0.0336(5) 0.0418(6) -0.0065(4) 0.0059(4) -0.0040(4)
O10 0.0267(5) 0.0542(7) 0.0353(5) -0.0101(5) 0.0083(4) 0.0021(4)
O1 0.0277(5) 0.0439(6) 0.0381(5) 0.0112(5) 0.0031(4) 0.0047(4)
O4 0.0443(6) 0.0244(5) 0.0541(7) 0.0036(4) 0.0088(5) 0.0022(4)
O6 0.0481(7) 0.0514(7) 0.0646(8) -0.0143(6) 0.0048(6) -0.0101(6)
O5 0.0943(11) 0.0242(6) 0.0943(11) -0.0063(6) 0.0508(9) -0.0055(6)
N3 0.0353(7) 0.0391(7) 0.0518(8) -0.0029(6) 0.0157(6) 0.0040(6)
O11 0.0312(6) 0.0679(9) 0.0969(11) -0.0141(7) 0.0228(6) 0.0034(6)
O8 0.0659(9) 0.1050(12) 0.0325(6) 0.0095(7) 0.0176(6) 0.0143(8)
O12 0.0500(8) 0.0696(9) 0.0956(11) -0.0463(8) 0.0141(7) -0.0002(7)
N1 0.0509(8) 0.0280(7) 0.0628(9) -0.0066(6) 0.0276(7) -0.0116(6)
O9 0.0476(8) 0.1113(13) 0.0521(8) 0.0242(8) -0.0073(6) 0.0068(8)
N2 0.0501(8) 0.0491(8) 0.0296(6) 0.0050(6) 0.0031(6) 0.0046(6)
C4 0.0291(7) 0.0252(6) 0.0288(7) -0.0017(5) 0.0080(5) 0.0014(5)
C5 0.0293(7) 0.0248(6) 0.0276(7) 0.0011(5) 0.0083(5) 0.0010(5)
C3 0.0274(7) 0.0216(6) 0.0379(7) 0.0024(5) 0.0074(5) 0.0013(5)
C7 0.0245(6) 0.0402(8) 0.0261(6) -0.0030(6) 0.0052(5) 0.0014(5)
C6 0.0276(7) 0.0271(7) 0.0311(7) -0.0040(5) 0.0047(5) 0.0010(5)
C2 0.0270(7) 0.0367(8) 0.0319(7) 0.0087(6) 0.0074(5) 0.0011(5)
C1 0.0250(7) 0.0360(8) 0.0418(8) 0.0002(6) 0.0064(6) 0.0015(5)

loop_
_atom_type_symbol
_atom_type_description
_atom_type_scat_dispersion_real
_atom_type_scat_dispersion_imag
_atom_type_scat_source
C C 0.0033 0.0016 'International Tables Vol C Tables 4.2.6.8 and 6.1.1.4'
H H 0.0000 0.0000 'International Tables Vol C Tables 4.2.6.8 and 6.1.1.4'
N N 0.0061 0.0033 'International Tables Vol C Tables 4.2.6.8 and 6.1.1.4'
O O 0.0106 0.0060 'International Tables Vol C Tables 4.2.6.8 and 6.1.1.4'

loop_
_geom_angle_atom_site_label_1
_geom_angle_atom_site_label_2
_geom_angle_atom_site_label_3
_geom_angle
_geom_angle_site_symmetry_1
_geom_angle_site_symmetry_3
_geom_angle_publ_flag
N2 O7 C5 113.56(10) . . ?
C1 O2 C4 111.32(10) . . ?
C1 O3 C6 111.84(10) . . ?
N3 O10 C7 115.26(11) . . ?
C1 O1 C2 110.91(10) . . ?
N1 O4 C3 113.95(11) . . ?
O11 N3 O10 112.12(13) . . ?
O12 N3 O10 118.59(13) . . ?
O12 N3 O11 129.29(14) . . ?
O6 N1 O4 118.32(13) . . ?
O6 N1 O5 130.14(16) . . ?
O5 N1 O4 111.54(16) . . ?
O8 N2 O7 118.25(14) . . ?
O9 N2 O7 112.51(13) . . ?
O9 N2 O8 129.24(15) . . ?
O2 C4 H4 110.4 . . ?
O2 C4 C5 106.10(10) . . ?
O2 C4 C3 108.90(11) . . ?
C5 C4 H4 110.4 . . ?
C3 C4 H4 110.4 . . ?
C3 C4 C5 110.61(11) . . ?
O7 C5 C4 111.23(10) . . ?
O7 C5 H5 109.2 . . ?
O7 C5 C6 109.53(10) . . ?
C4 C5 H5 109.2 . . ?
C6 C5 C4 108.45(11) . . ?
C6 C5 H5 109.2 . . ?
O4 C3 C4 111.00(11) . . ?
O4 C3 H3 110.6 . . ?
O4 C3 C2 105.50(11) . . ?
C4 C3 H3 110.6 . . ?
C2 C3 C4 108.43(12) . . ?
C2 C3 H3 110.6 . . ?
O10 C7 H7 109.8 . . ?
O10 C7 C6 112.31(11) . . ?
O10 C7 C2 106.45(11) . . ?
C6 C7 H7 109.8 . . ?
C2 C7 H7 109.8 . . ?
C2 C7 C6 108.52(11) . . ?
O3 C6 C5 104.35(10) . . ?
O3 C6 C7 105.63(11) . . ?
O3 C6 H6 110.6 . . ?
C5 C6 C7 114.87(12) . . ?
C5 C6 H6 110.6 . . ?
C7 C6 H6 110.6 . . ?
O1 C2 C3 110.32(11) . . ?
O1 C2 C7 106.25(11) . . ?
O1 C2 H2 110.2 . . ?
C3 C2 C7 109.64(11) . . ?
C3 C2 H2 110.2 . . ?
C7 C2 H2 110.2 . . ?
O2 C1 H1 107.7 . . ?
O3 C1 O2 111.60(11) . . ?
O3 C1 H1 107.7 . . ?
O1 C1 O2 110.57(12) . . ?
O1 C1 O3 111.47(12) . . ?
O1 C1 H1 107.7 . . ?

loop_
_geom_bond_atom_site_label_1
_geom_bond_atom_site_label_2
_geom_bond_distance
_geom_bond_site_symmetry_2
_geom_bond_publ_flag
O7 N2 1.4185(19) . ?
O7 C5 1.4418(19) . ?
O2 C4 1.4353(19) . ?
O2 C1 1.408(2) . ?
O3 C6 1.4414(19) . ?
O3 C1 1.407(2) . ?
O10 N3 1.4074(17) . ?
O10 C7 1.4417(19) . ?
O1 C2 1.435(2) . ?
O1 C1 1.4031(18) . ?
O4 N1 1.420(2) . ?
O4 C3 1.4477(19) . ?
O6 N1 1.197(2) . ?
O5 N1 1.201(2) . ?
N3 O11 1.189(2) . ?
N3 O12 1.1885(19) . ?
O8 N2 1.196(2) . ?
O9 N2 1.192(2) . ?
C4 H4 0.9800 . ?
C4 C5 1.532(2) . ?
C4 C3 1.5279(19) . ?
C5 H5 0.9800 . ?
C5 C6 1.529(2) . ?
C3 H3 0.9800 . ?
C3 C2 1.527(2) . ?
C7 H7 0.9800 . ?
C7 C6 1.531(2) . ?
C7 C2 1.527(2) . ?
C6 H6 0.9800 . ?
C2 H2 0.9800 . ?
C1 H1 0.9800 . ?

loop_
_geom_torsion_atom_site_label_1
_geom_torsion_atom_site_label_2
_geom_torsion_atom_site_label_3
_geom_torsion_atom_site_label_4
_geom_torsion
_geom_torsion_site_symmetry_1
_geom_torsion_site_symmetry_2
_geom_torsion_site_symmetry_3
_geom_torsion_site_symmetry_4
_geom_torsion_publ_flag
O7 C5 C6 O3 176.59(9) . . . . ?
O7 C5 C6 C7 -68.25(14) . . . . ?
O2 C4 C5 O7 -177.84(9) . . . . ?
O2 C4 C5 C6 61.66(13) . . . . ?
O2 C4 C3 O4 62.15(14) . . . . ?
O2 C4 C3 C2 -53.29(13) . . . . ?
O10 C7 C6 O3 177.17(10) . . . . ?
O10 C7 C6 C5 62.76(15) . . . . ?
O10 C7 C2 O1 178.08(10) . . . . ?
O10 C7 C2 C3 -62.71(13) . . . . ?
O4 C3 C2 O1 -66.05(13) . . . . ?
O4 C3 C2 C7 177.28(10) . . . . ?
N3 O10 C7 C6 98.94(14) . . . . ?
N3 O10 C7 C2 -142.42(11) . . . . ?
N1 O4 C3 C4 79.74(15) . . . . ?
N1 O4 C3 C2 -163.01(10) . . . . ?
N2 O7 C5 C4 88.24(13) . . . . ?
N2 O7 C5 C6 -151.90(12) . . . . ?
C4 O2 C1 O3 60.51(13) . . . . ?
C4 O2 C1 O1 -64.17(14) . . . . ?
C4 C5 C6 O3 -61.85(12) . . . . ?
C4 C5 C6 C7 53.30(15) . . . . ?
C4 C3 C2 O1 52.92(14) . . . . ?
C4 C3 C2 C7 -63.75(14) . . . . ?
C5 O7 N2 O8 1.07(19) . . . . ?
C5 O7 N2 O9 -178.84(13) . . . . ?
C5 C4 C3 O4 178.38(11) . . . . ?
C5 C4 C3 C2 62.94(14) . . . . ?
C3 O4 N1 O6 3.93(18) . . . . ?
C3 O4 N1 O5 -175.92(12) . . . . ?
C3 C4 C5 O7 64.21(14) . . . . ?
C3 C4 C5 C6 -56.30(14) . . . . ?
C7 O10 N3 O11 175.15(13) . . . . ?
C7 O10 N3 O12 -5.3(2) . . . . ?
C6 O3 C1 O2 -62.24(14) . . . . ?
C6 O3 C1 O1 61.94(15) . . . . ?
C6 C7 C2 O1 -60.82(14) . . . . ?
C6 C7 C2 C3 58.39(14) . . . . ?
C2 O1 C1 O2 62.63(14) . . . . ?
C2 O1 C1 O3 -62.13(15) . . . . ?
C2 C7 C6 O3 59.76(13) . . . . ?
C2 C7 C6 C5 -54.65(15) . . . . ?
C1 O2 C4 C5 -59.62(13) . . . . ?
C1 O2 C4 C3 59.48(14) . . . . ?
C1 O3 C6 C5 61.70(13) . . . . ?
C1 O3 C6 C7 -59.79(14) . . . . ?
C1 O1 C2 C3 -57.73(15) . . . . ?
C1 O1 C2 C7 61.03(14) . . . . ?
